data_4342221
loop_
_publ_author_name
'Mobin, Shaikh M.'
'Mishra, Veenu'
'Chaudhary, Archana'

_publ_section_title
;
 Isolation of a Metastable Intermediate in a Heterometallic Cu(II)-Hg(II)
 1D Polymeric Chain: Synthesis, Crystal Structure, and Photophysical
 Properties.
;
_journal_issue 4
_journal_name_full 'Inorganic chemistry'
_journal_page_first 1293
_journal_page_last 1299
_journal_paper_doi 10.1021/ic502514e
_journal_volume 54
_journal_year 2015
_chemical_formula_sum 'C27 H30 Cu Hg N2 O7'
_chemical_formula_weight 758.66
_chemical_name_systematic
;
 ?
;
_space_group_IT_number 14
_symmetry_cell_setting monoclinic
_symmetry_space_group_name_Hall '-P 2ybc'
_symmetry_space_group_name_H-M 'P 1 21/c 1'
_atom_sites_solution_hydrogens geom
_atom_sites_solution_primary direct
_atom_sites_solution_secondary difmap
_audit_creation_method SHELXL-97
_cell_angle_alpha 90.00
_cell_angle_beta 105.406(8)
_cell_angle_gamma 90.00
_cell_formula_units_Z 4
_cell_length_a 12.8050(11)
_cell_length_b 21.5075(16)
_cell_length_c 10.2905(7)
_cell_measurement_reflns_used 4987
_cell_measurement_temperature 153(2)
_cell_measurement_theta_max 32.3381
_cell_measurement_theta_min 2.9502
_cell_volume 2732.2(4)
_computing_cell_refinement 'CrysAlis RED, Oxford Diffraction Ltd.,'
_computing_data_collection 'CrysAlis CCD, Oxford Diffraction Ltd.,'
_computing_data_reduction 'CrysAlis RED, Oxford Diffraction Ltd.,'
_computing_molecular_graphics Ortep3
_computing_publication_material Shelx97
_computing_structure_refinement 'SHELXL-97 (Sheldrick, 1997)'
_computing_structure_solution 'SHELXS-97 (Sheldrick, 1997)'
_diffrn_ambient_temperature 150(2)
_diffrn_detector_area_resol_mean 15.9948
_diffrn_measured_fraction_theta_full 0.998
_diffrn_measured_fraction_theta_max 0.998
_diffrn_measurement_device_type 'OXFORD DIFFRACTION SUPER NOVA'
_diffrn_measurement_method \w/q-scan
_diffrn_radiation_monochromator graphite
_diffrn_radiation_source 'Micro-Focus (Mo) X-ray Source'
_diffrn_radiation_type MoK\a
_diffrn_radiation_wavelength 0.71073
_diffrn_reflns_av_R_equivalents 0.0891
_diffrn_reflns_av_sigmaI/netI 0.0732
_diffrn_reflns_limit_h_max 14
_diffrn_reflns_limit_h_min -15
_diffrn_reflns_limit_k_max 25
_diffrn_reflns_limit_k_min -25
_diffrn_reflns_limit_l_max 12
_diffrn_reflns_limit_l_min -12
_diffrn_reflns_number 20148
_diffrn_reflns_theta_full 25.00
_diffrn_reflns_theta_max 25.00
_diffrn_reflns_theta_min 3.10
_exptl_absorpt_coefficient_mu 6.438
_exptl_absorpt_correction_T_max 0.7390
_exptl_absorpt_correction_T_min 0.4882
_exptl_absorpt_correction_type multi-scan
_exptl_absorpt_process_details
;
CrysAlis RED, Oxford Diffraction Ltd.,
Version 1.171.31.7 (release 18-10-2006 CrysAlis171 .NET)
(compiled Oct 18 2006,16:28:17)
Empirical absorption correction using spherical harmonics,
 implemented in SCALE3 ABSPACK scaling algorithm.
;
_exptl_crystal_colour green
_exptl_crystal_density_diffrn 1.844
_exptl_crystal_density_method 'not measured'
_exptl_crystal_description block
_exptl_crystal_F_000 1484
_exptl_crystal_size_max 0.13
_exptl_crystal_size_mid 0.08
_exptl_crystal_size_min 0.05
_refine_diff_density_max 2.816
_refine_diff_density_min -2.367
_refine_diff_density_rms 0.227
_refine_ls_extinction_method none
_refine_ls_goodness_of_fit_ref 1.055
_refine_ls_hydrogen_treatment riding
_refine_ls_matrix_type full
_refine_ls_number_parameters 349
_refine_ls_number_reflns 4803
_refine_ls_number_restraints 0
_refine_ls_restrained_S_all 1.055
_refine_ls_R_factor_all 0.0831
_refine_ls_R_factor_gt 0.0628
_refine_ls_shift/su_max 0.001
_refine_ls_shift/su_mean 0.000
_refine_ls_structure_factor_coef Fsqd
_refine_ls_weighting_details 'calc w=1/[\s^2^(Fo^2^)+(0.0766P)^2^+20.4642P] where P=(Fo^2^+2Fc^2^)/3'
_refine_ls_weighting_scheme calc
_refine_ls_wR_factor_gt 0.1537
_refine_ls_wR_factor_ref 0.1699
_reflns_number_gt 3651
_reflns_number_total 4803
_reflns_threshold_expression >2sigma(I)
_cod_data_source_file ic502514e_si_006.cif
_cod_data_source_block 1
_cod_depositor_comments
;
The following automatic conversions were performed:

'_symmetry_cell_setting' value 'Monoclinic' changed to 'monoclinic'
according to
/usr/data/users/saulius/crontab/automatic-downloads/rss-feeds/ACS/lib/dictionaries/cif_core.dic
dictionary named 'cif_core.dic' version 2.4.2 from 2011-04-26.

Automatic conversion script
Id: cif_fix_values 3008 2015-01-20 13:52:24Z robertas 

 Adding full bibliography for 4342221--4342223.cif.
;
_cod_original_sg_symbol_H-M 'P 21/c'
_cod_database_code 4342221

loop_
_symmetry_equiv_pos_as_xyz
'x, y, z'
'-x, y+1/2, -z+1/2'
'-x, -y, -z'
'x, -y-1/2, z-1/2'

loop_
_atom_site_label
_atom_site_type_symbol
_atom_site_fract_x
_atom_site_fract_y
_atom_site_fract_z
_atom_site_U_iso_or_equiv
_atom_site_adp_type
_atom_site_occupancy
_atom_site_symmetry_multiplicity
_atom_site_calc_flag
_atom_site_refinement_flags
Hg1 Hg 0.57303(3) -0.03217(2) 0.37916(4) 0.03773(19) Uani 1 1 d .
Cu1 Cu 0.93152(10) -0.03662(5) 0.37819(11) 0.0206(3) Uani 1 1 d .
O1 O 1.0224(5) -0.0625(3) 0.5518(6) 0.0213(14) Uani 1 1 d .
O2 O 0.8052(6) -0.0366(3) 0.4456(6) 0.0235(15) Uani 1 1 d .
O3 O 0.7049(6) -0.0636(4) 0.5814(7) 0.0344(18) Uani 1 1 d .
O4 O 0.6040(8) -0.1059(5) 0.2603(11) 0.070(3) Uani 1 1 d .
O5 O 0.4318(9) -0.1066(7) 0.1857(13) 0.094(4) Uani 1 1 d .
O6 O 0.5470(7) 0.0549(4) 0.4578(8) 0.044(2) Uani 1 1 d .
O7 O 0.5254(8) 0.0800(5) 0.2436(10) 0.061(3) Uani 1 1 d .
N1 N 0.8429(8) -0.0261(4) 0.1861(8) 0.032(2) Uani 1 1 d .
N2 N 1.0428(7) -0.0592(4) 0.2826(8) 0.0269(19) Uani 1 1 d .
C1 C 0.7418(10) -0.0042(6) 0.1468(11) 0.041(3) Uani 1 1 d .
H1 H 0.7106 0.0140 0.2119 0.050 Uiso 1 1 calc R
C2 C 0.6819(12) -0.0074(7) 0.0156(12) 0.057(4) Uani 1 1 d .
H2 H 0.6087 0.0062 -0.0090 0.068 Uiso 1 1 calc R
C3 C 0.7283(13) -0.0304(6) -0.0809(12) 0.053(4) Uani 1 1 d .
H3 H 0.6886 -0.0316 -0.1731 0.064 Uiso 1 1 calc R
C4 C 0.8318(12) -0.0514(6) -0.0416(11) 0.048(3) Uani 1 1 d .
H4 H 0.8650 -0.0680 -0.1063 0.057 Uiso 1 1 calc R
C5 C 0.8892(10) -0.0484(5) 0.0935(10) 0.033(3) Uani 1 1 d .
C6 C 1.0017(10) -0.0679(5) 0.1474(10) 0.035(3) Uani 1 1 d .
C7 C 1.0650(12) -0.0947(5) 0.0709(12) 0.045(3) Uani 1 1 d .
H7 H 1.0357 -0.1017 -0.0230 0.054 Uiso 1 1 calc R
C8 C 1.1700(13) -0.1109(6) 0.1328(15) 0.057(4) Uani 1 1 d .
H8 H 1.2135 -0.1296 0.0819 0.069 Uiso 1 1 calc R
C9 C 1.2130(11) -0.1001(6) 0.2693(13) 0.044(3) Uani 1 1 d .
H9 H 1.2862 -0.1098 0.3133 0.053 Uiso 1 1 calc R
C10 C 1.1444(10) -0.0746(5) 0.3384(11) 0.032(3) Uani 1 1 d .
H10 H 1.1724 -0.0678 0.4325 0.039 Uiso 1 1 calc R
C11 C 0.7932(8) -0.0667(5) 0.5489(9) 0.024(2) Uani 1 1 d .
C12 C 0.8783(7) -0.1073(4) 0.6298(8) 0.0191(19) Uani 1 1 d .
C13 C 0.9861(8) -0.1045(4) 0.6241(9) 0.021(2) Uani 1 1 d .
C14 C 1.0610(8) -0.1491(4) 0.7012(9) 0.022(2) Uani 1 1 d .
C15 C 1.0258(8) -0.1928(4) 0.7771(9) 0.024(2) Uani 1 1 d .
H15 H 1.0768 -0.2216 0.8278 0.029 Uiso 1 1 calc R
C16 C 0.9179(9) -0.1968(4) 0.7833(9) 0.026(2) Uani 1 1 d .
C17 C 0.8461(8) -0.1541(4) 0.7076(9) 0.024(2) Uani 1 1 d .
H17 H 0.7721 -0.1564 0.7079 0.028 Uiso 1 1 calc R
C18 C 1.1765(8) -0.1506(5) 0.6870(9) 0.027(2) Uani 1 1 d .
H18 H 1.1951 -0.1081 0.6609 0.033 Uiso 1 1 calc R
C19 C 1.2608(9) -0.1694(6) 0.8160(11) 0.043(3) Uani 1 1 d .
H19A H 1.2489 -0.1457 0.8921 0.065 Uiso 1 1 calc R
H19B H 1.3335 -0.1606 0.8065 0.065 Uiso 1 1 calc R
H19C H 1.2542 -0.2140 0.8322 0.065 Uiso 1 1 calc R
C20 C 1.1813(10) -0.1959(5) 0.5726(11) 0.038(3) Uani 1 1 d .
H20A H 1.1644 -0.2381 0.5969 0.057 Uiso 1 1 calc R
H20B H 1.2542 -0.1953 0.5589 0.057 Uiso 1 1 calc R
H20C H 1.1284 -0.1832 0.4893 0.057 Uiso 1 1 calc R
C21 C 0.8821(9) -0.2467(5) 0.8668(10) 0.032(2) Uani 1 1 d .
H21 H 0.9397 -0.2500 0.9539 0.038 Uiso 1 1 calc R
C22 C 0.8765(11) -0.3095(5) 0.7960(12) 0.045(3) Uani 1 1 d .
H22A H 0.8197 -0.3083 0.7107 0.067 Uiso 1 1 calc R
H22B H 0.8599 -0.3421 0.8539 0.067 Uiso 1 1 calc R
H22C H 0.9464 -0.3183 0.7779 0.067 Uiso 1 1 calc R
C23 C 0.7768(11) -0.2343(6) 0.9014(13) 0.048(3) Uani 1 1 d .
H23A H 0.7808 -0.1940 0.9468 0.072 Uiso 1 1 calc R
H23B H 0.7638 -0.2672 0.9613 0.072 Uiso 1 1 calc R
H23C H 0.7174 -0.2338 0.8186 0.072 Uiso 1 1 calc R
C24 C 0.5185(10) -0.1248(7) 0.1821(13) 0.048(3) Uani 1 1 d .
C25 C 0.5303(11) -0.1707(6) 0.0740(14) 0.057(4) Uani 1 1 d .
H25A H 0.4680 -0.1989 0.0525 0.086 Uiso 1 1 calc R
H25B H 0.5971 -0.1948 0.1073 0.086 Uiso 1 1 calc R
H25C H 0.5335 -0.1479 -0.0073 0.086 Uiso 1 1 calc R
C26 C 0.5289(10) 0.0961(5) 0.3614(13) 0.041(3) Uani 1 1 d .
C27 C 0.4956(12) 0.1590(6) 0.3946(16) 0.063(4) Uani 1 1 d .
H27A H 0.5152 0.1897 0.3348 0.094 Uiso 1 1 calc R
H27B H 0.5327 0.1690 0.4884 0.094 Uiso 1 1 calc R
H27C H 0.4171 0.1597 0.3825 0.094 Uiso 1 1 calc R

loop_
_atom_site_aniso_label
_atom_site_aniso_U_11
_atom_site_aniso_U_22
_atom_site_aniso_U_33
_atom_site_aniso_U_23
_atom_site_aniso_U_13
_atom_site_aniso_U_12
Hg1 0.0268(3) 0.0424(3) 0.0447(3) 0.0085(2) 0.0107(2) 0.00545(19)
Cu1 0.0238(7) 0.0228(6) 0.0176(6) -0.0015(4) 0.0096(5) -0.0025(5)
O1 0.020(4) 0.024(3) 0.020(3) 0.003(3) 0.006(3) -0.001(3)
O2 0.025(4) 0.025(4) 0.020(3) 0.001(3) 0.006(3) 0.004(3)
O3 0.020(4) 0.051(5) 0.036(4) 0.012(4) 0.014(3) 0.010(3)
O4 0.038(6) 0.077(7) 0.092(7) -0.030(6) 0.013(5) -0.001(5)
O5 0.040(7) 0.138(12) 0.107(9) -0.035(8) 0.024(6) 0.013(7)
O6 0.033(5) 0.051(5) 0.056(5) 0.016(4) 0.023(4) 0.013(4)
O7 0.057(7) 0.060(6) 0.064(6) 0.021(5) 0.010(5) -0.002(5)
N1 0.048(6) 0.028(5) 0.019(4) -0.002(4) 0.012(4) -0.011(4)
N2 0.038(6) 0.022(4) 0.025(4) -0.004(4) 0.016(4) -0.007(4)
C1 0.030(7) 0.062(8) 0.029(6) 0.002(5) 0.003(5) -0.015(6)
C2 0.054(9) 0.074(10) 0.035(7) 0.011(7) 0.000(6) -0.025(8)
C3 0.062(10) 0.060(9) 0.030(6) -0.003(6) 0.000(6) -0.030(7)
C4 0.071(10) 0.047(7) 0.026(6) -0.016(5) 0.014(6) -0.026(7)
C5 0.051(8) 0.024(5) 0.028(5) -0.007(4) 0.017(5) -0.022(5)
C6 0.065(9) 0.022(6) 0.024(5) -0.003(4) 0.024(5) -0.013(5)
C7 0.074(10) 0.034(6) 0.038(6) -0.019(5) 0.036(7) -0.016(6)
C8 0.079(11) 0.044(8) 0.073(9) -0.012(7) 0.062(9) -0.002(7)
C9 0.046(8) 0.044(7) 0.059(8) -0.007(6) 0.042(6) 0.005(6)
C10 0.045(8) 0.027(6) 0.033(6) -0.003(4) 0.024(5) -0.008(5)
C11 0.018(5) 0.028(5) 0.027(5) 0.001(4) 0.008(4) 0.001(4)
C12 0.017(5) 0.027(5) 0.016(4) -0.004(4) 0.009(4) -0.003(4)
C13 0.028(6) 0.017(5) 0.018(4) -0.006(4) 0.008(4) -0.001(4)
C14 0.020(5) 0.026(5) 0.022(5) -0.002(4) 0.006(4) -0.001(4)
C15 0.025(6) 0.024(5) 0.024(5) -0.005(4) 0.008(4) 0.004(4)
C16 0.035(6) 0.019(5) 0.025(5) -0.003(4) 0.011(4) 0.000(4)
C17 0.023(6) 0.025(5) 0.025(5) 0.001(4) 0.010(4) 0.002(4)
C18 0.029(6) 0.029(5) 0.025(5) -0.001(4) 0.009(4) -0.002(4)
C19 0.023(6) 0.071(9) 0.034(6) 0.007(6) 0.001(5) -0.006(6)
C20 0.031(7) 0.046(7) 0.040(6) -0.006(5) 0.016(5) 0.001(5)
C21 0.031(6) 0.032(6) 0.035(6) 0.005(5) 0.015(5) -0.005(5)
C22 0.061(9) 0.028(6) 0.051(7) 0.006(5) 0.027(6) 0.001(6)
C23 0.059(9) 0.039(7) 0.061(8) 0.014(6) 0.042(7) 0.005(6)
C24 0.020(7) 0.066(9) 0.052(7) 0.001(6) 0.001(6) 0.004(6)
C25 0.045(9) 0.051(8) 0.069(9) -0.005(7) 0.005(7) 0.006(7)
C26 0.044(8) 0.031(6) 0.053(7) 0.015(6) 0.021(6) 0.004(5)
C27 0.041(8) 0.045(8) 0.101(11) 0.025(8) 0.017(8) 0.002(6)

loop_
_atom_type_symbol
_atom_type_description
_atom_type_scat_dispersion_real
_atom_type_scat_dispersion_imag
_atom_type_scat_source
C C 0.0033 0.0016 'International Tables Vol C Tables 4.2.6.8 and 6.1.1.4'
H H 0.0000 0.0000 'International Tables Vol C Tables 4.2.6.8 and 6.1.1.4'
N N 0.0061 0.0033 'International Tables Vol C Tables 4.2.6.8 and 6.1.1.4'
O O 0.0106 0.0060 'International Tables Vol C Tables 4.2.6.8 and 6.1.1.4'
Cu Cu 0.3201 1.2651 'International Tables Vol C Tables 4.2.6.8 and 6.1.1.4'
Hg Hg -2.3894 9.2266 'International Tables Vol C Tables 4.2.6.8 and 6.1.1.4'

loop_
_geom_angle_atom_site_label_1
_geom_angle_atom_site_label_2
_geom_angle_atom_site_label_3
_geom_angle
_geom_angle_site_symmetry_3
O6 Hg1 O4 165.8(4) .
O6 Hg1 O3 93.7(3) .
O4 Hg1 O3 95.4(3) .
O6 Hg1 O6 74.8(3) 3_656
O4 Hg1 O6 117.9(4) 3_656
O3 Hg1 O6 77.8(2) 3_656
O2 Cu1 O1 91.4(3) .
O2 Cu1 N2 163.4(3) .
O1 Cu1 N2 93.0(3) .
O2 Cu1 N1 92.6(3) .
O1 Cu1 N1 169.0(3) .
N2 Cu1 N1 80.4(4) .
O2 Cu1 O1 93.3(2) 3_756
O1 Cu1 O1 86.3(3) 3_756
N2 Cu1 O1 103.0(3) 3_756
N1 Cu1 O1 103.7(3) 3_756
C13 O1 Cu1 119.8(6) .
C13 O1 Cu1 124.0(5) 3_756
Cu1 O1 Cu1 93.7(3) 3_756
C11 O2 Cu1 126.4(6) .
C11 O3 Hg1 104.9(6) .
C24 O4 Hg1 110.7(9) .
C26 O6 Hg1 109.1(8) .
C26 O6 Hg1 126.9(7) 3_656
Hg1 O6 Hg1 105.2(3) 3_656
C1 N1 C5 119.2(9) .
C1 N1 Cu1 125.8(7) .
C5 N1 Cu1 114.7(8) .
C10 N2 C6 118.6(9) .
C10 N2 Cu1 126.7(7) .
C6 N2 Cu1 113.8(8) .
N1 C1 C2 121.8(12) .
N1 C1 H1 119.1 .
C2 C1 H1 119.1 .
C1 C2 C3 119.6(14) .
C1 C2 H2 120.2 .
C3 C2 H2 120.2 .
C4 C3 C2 118.7(12) .
C4 C3 H3 120.7 .
C2 C3 H3 120.7 .
C3 C4 C5 119.8(12) .
C3 C4 H4 120.1 .
C5 C4 H4 120.1 .
N1 C5 C4 120.8(12) .
N1 C5 C6 114.3(9) .
C4 C5 C6 124.9(11) .
N2 C6 C7 120.5(12) .
N2 C6 C5 115.0(9) .
C7 C6 C5 124.5(10) .
C8 C7 C6 119.1(11) .
C8 C7 H7 120.4 .
C6 C7 H7 120.4 .
C7 C8 C9 120.4(11) .
C7 C8 H8 119.8 .
C9 C8 H8 119.8 .
C10 C9 C8 116.9(12) .
C10 C9 H9 121.5 .
C8 C9 H9 121.5 .
N2 C10 C9 124.4(11) .
N2 C10 H10 117.8 .
C9 C10 H10 117.8 .
O3 C11 O2 120.2(9) .
O3 C11 C12 117.5(8) .
O2 C11 C12 122.2(8) .
C13 C12 C17 119.6(9) .
C13 C12 C11 122.8(8) .
C17 C12 C11 117.4(8) .
O1 C13 C12 123.2(8) .
O1 C13 C14 118.7(8) .
C12 C13 C14 118.0(8) .
C15 C14 C13 119.9(9) .
C15 C14 C18 120.9(9) .
C13 C14 C18 118.9(8) .
C14 C15 C16 123.0(9) .
C14 C15 H15 118.5 .
C16 C15 H15 118.5 .
C17 C16 C15 116.7(9) .
C17 C16 C21 122.1(9) .
C15 C16 C21 121.2(9) .
C16 C17 C12 122.7(9) .
C16 C17 H17 118.6 .
C12 C17 H17 118.6 .
C14 C18 C19 113.7(8) .
C14 C18 C20 108.8(8) .
C19 C18 C20 109.6(9) .
C14 C18 H18 108.2 .
C19 C18 H18 108.2 .
C20 C18 H18 108.2 .
C18 C19 H19A 109.5 .
C18 C19 H19B 109.5 .
H19A C19 H19B 109.5 .
C18 C19 H19C 109.5 .
H19A C19 H19C 109.5 .
H19B C19 H19C 109.5 .
C18 C20 H20A 109.5 .
C18 C20 H20B 109.5 .
H20A C20 H20B 109.5 .
C18 C20 H20C 109.5 .
H20A C20 H20C 109.5 .
H20B C20 H20C 109.5 .
C23 C21 C16 115.6(9) .
C23 C21 C22 109.8(10) .
C16 C21 C22 109.7(8) .
C23 C21 H21 107.1 .
C16 C21 H21 107.1 .
C22 C21 H21 107.1 .
C21 C22 H22A 109.5 .
C21 C22 H22B 109.5 .
H22A C22 H22B 109.5 .
C21 C22 H22C 109.5 .
H22A C22 H22C 109.5 .
H22B C22 H22C 109.5 .
C21 C23 H23A 109.5 .
C21 C23 H23B 109.5 .
H23A C23 H23B 109.5 .
C21 C23 H23C 109.5 .
H23A C23 H23C 109.5 .
H23B C23 H23C 109.5 .
O5 C24 O4 122.8(14) .
O5 C24 C25 120.8(13) .
O4 C24 C25 116.3(12) .
C24 C25 H25A 109.5 .
C24 C25 H25B 109.5 .
H25A C25 H25B 109.5 .
C24 C25 H25C 109.5 .
H25A C25 H25C 109.5 .
H25B C25 H25C 109.5 .
O7 C26 O6 120.1(11) .
O7 C26 C27 122.5(11) .
O6 C26 C27 116.7(12) .
C26 C27 H27A 109.5 .
C26 C27 H27B 109.5 .
H27A C27 H27B 109.5 .
C26 C27 H27C 109.5 .
H27A C27 H27C 109.5 .
H27B C27 H27C 109.5 .

loop_
_geom_bond_atom_site_label_1
_geom_bond_atom_site_label_2
_geom_bond_distance
_geom_bond_site_symmetry_2
Hg1 O6 2.101(9) .
Hg1 O4 2.104(10) .
Hg1 O3 2.402(7) .
Hg1 O6 2.606(8) 3_656
Cu1 O2 1.921(7) .
Cu1 O1 1.937(6) .
Cu1 N2 1.995(9) .
Cu1 N1 2.013(8) .
Cu1 O1 2.277(6) 3_756
O1 C13 1.332(11) .
O1 Cu1 2.277(6) 3_756
O2 C11 1.288(11) .
O3 C11 1.264(12) .
O4 C24 1.242(15) .
O5 C24 1.187(16) .
O6 C26 1.304(13) .
O6 Hg1 2.606(8) 3_656
O7 C26 1.251(15) .
N1 C1 1.336(15) .
N1 C5 1.338(14) .
N2 C10 1.317(14) .
N2 C6 1.363(13) .
C1 C2 1.366(15) .
C1 H1 0.9500 .
C2 C3 1.38(2) .
C2 H2 0.9500 .
C3 C4 1.36(2) .
C3 H3 0.9500 .
C4 C5 1.391(15) .
C4 H4 0.9500 .
C5 C6 1.461(18) .
C6 C7 1.396(16) .
C7 C8 1.37(2) .
C7 H7 0.9500 .
C8 C9 1.385(19) .
C8 H8 0.9500 .
C9 C10 1.382(15) .
C9 H9 0.9500 .
C10 H10 0.9500 .
C11 C12 1.471(13) .
C12 C13 1.398(14) .
C12 C17 1.414(13) .
C13 C14 1.437(13) .
C14 C15 1.372(14) .
C14 C18 1.525(14) .
C15 C16 1.402(14) .
C15 H15 0.9500 .
C16 C17 1.383(14) .
C16 C21 1.521(13) .
C17 H17 0.9500 .
C18 C19 1.526(14) .
C18 C20 1.541(14) .
C18 H18 1.0000 .
C19 H19A 0.9800 .
C19 H19B 0.9800 .
C19 H19C 0.9800 .
C20 H20A 0.9800 .
C20 H20B 0.9800 .
C20 H20C 0.9800 .
C21 C23 1.506(15) .
C21 C22 1.527(15) .
C21 H21 1.0000 .
C22 H22A 0.9800 .
C22 H22B 0.9800 .
C22 H22C 0.9800 .
C23 H23A 0.9800 .
C23 H23B 0.9800 .
C23 H23C 0.9800 .
C24 C25 1.525(18) .
C25 H25A 0.9800 .
C25 H25B 0.9800 .
C25 H25C 0.9800 .
C26 C27 1.484(18) .
C27 H27A 0.9800 .
C27 H27B 0.9800 .
C27 H27C 0.9800 .

loop_
_geom_torsion_atom_site_label_1
_geom_torsion_atom_site_label_2
_geom_torsion_atom_site_label_3
_geom_torsion_atom_site_label_4
_geom_torsion
_geom_torsion_site_symmetry_1
_geom_torsion_site_symmetry_4
O2 Cu1 O1 C13 39.9(6) . .
N2 Cu1 O1 C13 -124.1(6) . .
N1 Cu1 O1 C13 -71.6(19) . .
O1 Cu1 O1 C13 133.1(7) 3_756 .
O2 Cu1 O1 Cu1 -93.2(3) . 3_756
N2 Cu1 O1 Cu1 102.8(3) . 3_756
N1 Cu1 O1 Cu1 155.3(16) . 3_756
O1 Cu1 O1 Cu1 0.0 3_756 3_756
O1 Cu1 O2 C11 -22.1(8) . .
N2 Cu1 O2 C11 83.2(13) . .
N1 Cu1 O2 C11 147.7(8) . .
O1 Cu1 O2 C11 -108.4(7) 3_756 .
O6 Hg1 O3 C11 -113.0(7) . .
O4 Hg1 O3 C11 56.0(7) . .
O6 Hg1 O3 C11 173.4(7) 3_656 .
O6 Hg1 O4 C24 -89.0(17) . .
O3 Hg1 O4 C24 141.7(10) . .
O6 Hg1 O4 C24 62.7(11) 3_656 .
O4 Hg1 O6 C26 15.4(18) . .
O3 Hg1 O6 C26 144.9(8) . .
O6 Hg1 O6 C26 -138.8(9) 3_656 .
O4 Hg1 O6 Hg1 154.3(13) . 3_656
O3 Hg1 O6 Hg1 -76.3(3) . 3_656
O6 Hg1 O6 Hg1 0.0 3_656 3_656
O2 Cu1 N1 C1 20.4(9) . .
O1 Cu1 N1 C1 131.8(16) . .
N2 Cu1 N1 C1 -174.8(10) . .
O1 Cu1 N1 C1 -73.6(9) 3_756 .
O2 Cu1 N1 C5 -153.5(7) . .
O1 Cu1 N1 C5 -42(2) . .
N2 Cu1 N1 C5 11.3(7) . .
O1 Cu1 N1 C5 112.4(7) 3_756 .
O2 Cu1 N2 C10 -115.2(12) . .
O1 Cu1 N2 C10 -10.2(9) . .
N1 Cu1 N2 C10 178.6(9) . .
O1 Cu1 N2 C10 76.7(8) 3_756 .
O2 Cu1 N2 C6 54.4(14) . .
O1 Cu1 N2 C6 159.4(7) . .
N1 Cu1 N2 C6 -11.8(7) . .
O1 Cu1 N2 C6 -113.7(7) 3_756 .
C5 N1 C1 C2 3.8(17) . .
Cu1 N1 C1 C2 -169.9(9) . .
N1 C1 C2 C3 -4(2) . .
C1 C2 C3 C4 2.2(19) . .
C2 C3 C4 C5 -1.0(19) . .
C1 N1 C5 C4 -2.5(15) . .
Cu1 N1 C5 C4 171.9(8) . .
C1 N1 C5 C6 176.9(10) . .
Cu1 N1 C5 C6 -8.7(11) . .
C3 C4 C5 N1 1.1(17) . .
C3 C4 C5 C6 -178.2(11) . .
C10 N2 C6 C7 2.3(14) . .
Cu1 N2 C6 C7 -168.3(8) . .
C10 N2 C6 C5 -178.8(9) . .
Cu1 N2 C6 C5 10.6(11) . .
N1 C5 C6 N2 -1.3(13) . .
C4 C5 C6 N2 178.1(10) . .
N1 C5 C6 C7 177.6(10) . .
C4 C5 C6 C7 -3.0(17) . .
N2 C6 C7 C8 -1.5(16) . .
C5 C6 C7 C8 179.7(11) . .
C6 C7 C8 C9 -0.7(18) . .
C7 C8 C9 C10 2.0(18) . .
C6 N2 C10 C9 -0.9(15) . .
Cu1 N2 C10 C9 168.3(9) . .
C8 C9 C10 N2 -1.3(17) . .
Hg1 O3 C11 O2 21.7(11) . .
Hg1 O3 C11 C12 -156.1(7) . .
Cu1 O2 C11 O3 -178.7(7) . .
Cu1 O2 C11 C12 -0.9(13) . .
O3 C11 C12 C13 -165.5(9) . .
O2 C11 C12 C13 16.7(14) . .
O3 C11 C12 C17 19.8(13) . .
O2 C11 C12 C17 -158.0(9) . .
Cu1 O1 C13 C12 -37.1(11) . .
Cu1 O1 C13 C12 81.4(10) 3_756 .
Cu1 O1 C13 C14 143.5(7) . .
Cu1 O1 C13 C14 -98.1(8) 3_756 .
C17 C12 C13 O1 179.1(8) . .
C11 C12 C13 O1 4.4(14) . .
C17 C12 C13 C14 -1.5(13) . .
C11 C12 C13 C14 -176.1(8) . .
O1 C13 C14 C15 179.7(8) . .
C12 C13 C14 C15 0.2(13) . .
O1 C13 C14 C18 -5.8(12) . .
C12 C13 C14 C18 174.7(8) . .
C13 C14 C15 C16 0.4(14) . .
C18 C14 C15 C16 -174.0(9) . .
C14 C15 C16 C17 0.3(14) . .
C14 C15 C16 C21 178.9(9) . .
C15 C16 C17 C12 -1.6(14) . .
C21 C16 C17 C12 179.8(9) . .
C13 C12 C17 C16 2.3(14) . .
C11 C12 C17 C16 177.2(9) . .
C15 C14 C18 C19 -37.9(13) . .
C13 C14 C18 C19 147.6(9) . .
C15 C14 C18 C20 84.5(11) . .
C13 C14 C18 C20 -90.0(11) . .
C17 C16 C21 C23 -20.3(14) . .
C15 C16 C21 C23 161.2(10) . .
C17 C16 C21 C22 104.4(11) . .
C15 C16 C21 C22 -74.1(12) . .
Hg1 O4 C24 O5 -6(2) . .
Hg1 O4 C24 C25 170.2(9) . .
Hg1 O6 C26 O7 2.5(15) . .
Hg1 O6 C26 O7 -124.9(11) 3_656 .
Hg1 O6 C26 C27 172.8(9) . .
Hg1 O6 C26 C27 45.5(16) 3_656 .
